data_4349968
loop_
_publ_author_name
'Zhang, Xiaofeng'
'Zhang, Zilong'
'Xiang, Shiqun'
'Zhu, Yingzu'
'Chen, Changneng'
'Huang, Deguang'

_publ_section_title
;
 Base induced C--CN bond cleavage at room temperature: a convenient method
 for the activation of acetonitrile
;
_journal_issue 5
_journal_name_full 'Inorganic Chemistry Frontiers'
_journal_page_first 1135
_journal_paper_doi 10.1039/C8QI01258J
_journal_volume 6
_journal_year 2019
_chemical_formula_moiety 'C36 H45 Cu N4 O3, C4 H12 N'
_chemical_formula_sum 'C40 H57 Cu N5 O3'
_chemical_formula_weight 719.45
_chemical_name_common '[Cu(NNN-iPr-ligand)(CN)(THF)](Me4N)'
_space_group_IT_number 4
_space_group_name_Hall 'P 2yb'
_space_group_name_H-M_alt 'P 1 21 1'
_symmetry_cell_setting monoclinic
_symmetry_space_group_name_Hall 'P 2yb'
_symmetry_space_group_name_H-M 'P 1 21 1'
_atom_sites_solution_hydrogens geom
_atom_sites_solution_primary direct
_atom_sites_solution_secondary difmap
_audit_creation_method SHELXL-97
_audit_update_record
;
2017-12-08 deposited with the CCDC.	2019-02-22 downloaded from the CCDC.
;
_cell_angle_alpha 90.00
_cell_angle_beta 112.318(3)
_cell_angle_gamma 90.00
_cell_formula_units_Z 2
_cell_length_a 10.7968(3)
_cell_length_b 16.0879(3)
_cell_length_c 12.1844(3)
_cell_measurement_reflns_used 9249
_cell_measurement_temperature 150(2)
_cell_measurement_theta_max 73.3400
_cell_measurement_theta_min 4.4070
_cell_volume 1957.87(9)
_computing_cell_refinement 'CrysAlisPro 1.171.38.41 (Rigaku OD, 2015)'
_computing_data_collection 'CrysAlisPro 1.171.38.41 (Rigaku OD, 2015)'
_computing_data_reduction 'CrysAlisPro 1.171.38.41 (Rigaku OD, 2015)'
_computing_molecular_graphics 'Bruker SHELXTL'
_computing_publication_material 'Bruker SHELXTL'
_computing_structure_refinement 'SHELXL-97 (Sheldrick, 1997)'
_computing_structure_solution 'SHELXS-97 (Sheldrick, 1990)'
_diffrn_ambient_temperature 150(2)
_diffrn_detector_area_resol_mean 10.5594
_diffrn_measured_fraction_theta_full 0.983
_diffrn_measured_fraction_theta_max 0.984
_diffrn_measurement_device_type 'SuperNova, Dual, Cu at zero, Atlas'
_diffrn_measurement_method '\w scans'
_diffrn_radiation_monochromator Mirror
_diffrn_radiation_source 'SuperNova (Cu) X-ray Source'
_diffrn_radiation_type CuK\a
_diffrn_radiation_wavelength 1.54184
_diffrn_reflns_av_R_equivalents 0.0230
_diffrn_reflns_av_sigmaI/netI 0.0259
_diffrn_reflns_limit_h_max 12
_diffrn_reflns_limit_h_min -13
_diffrn_reflns_limit_k_max 19
_diffrn_reflns_limit_k_min -15
_diffrn_reflns_limit_l_max 15
_diffrn_reflns_limit_l_min -13
_diffrn_reflns_number 13448
_diffrn_reflns_theta_full 73.50
_diffrn_reflns_theta_max 73.50
_diffrn_reflns_theta_min 3.92
_exptl_absorpt_coefficient_mu 1.111
_exptl_absorpt_correction_T_max 0.8422
_exptl_absorpt_correction_T_min 0.7686
_exptl_absorpt_correction_type multi-scan
_exptl_absorpt_process_details
; 
CrysAlisPro 1.171.38.41 (Rigaku Oxford Diffraction, 2015) 
Empirical absorption correction using spherical harmonics, 
 implemented in SCALE3 ABSPACK scaling algorithm. 
;
_exptl_crystal_colour purple-blue
_exptl_crystal_density_diffrn 1.220
_exptl_crystal_density_method 'not measured'
_exptl_crystal_description block
_exptl_crystal_F_000 770
_exptl_crystal_size_max 0.25
_exptl_crystal_size_mid 0.20
_exptl_crystal_size_min 0.16
_refine_diff_density_max 0.903
_refine_diff_density_min -0.340
_refine_diff_density_rms 0.050
_refine_ls_abs_structure_details 'Flack H D (1983), Acta Cryst. A39, 876-881'
_refine_ls_abs_structure_Flack -0.02(2)
_refine_ls_extinction_method none
_refine_ls_goodness_of_fit_ref 1.043
_refine_ls_hydrogen_treatment constr
_refine_ls_matrix_type full
_refine_ls_number_parameters 534
_refine_ls_number_reflns 6414
_refine_ls_number_restraints 751
_refine_ls_restrained_S_all 1.084
_refine_ls_R_factor_all 0.0375
_refine_ls_R_factor_gt 0.0366
_refine_ls_shift/su_max 0.000
_refine_ls_shift/su_mean 0.000
_refine_ls_structure_factor_coef Fsqd
_refine_ls_weighting_details 'calc w=1/[\s^2^(Fo^2^)+(0.0659P)^2^+0.6828P] where P=(Fo^2^+2Fc^2^)/3'
_refine_ls_weighting_scheme calc
_refine_ls_wR_factor_gt 0.1008
_refine_ls_wR_factor_ref 0.1017
_reflns_number_gt 6259
_reflns_number_total 6414
_reflns_threshold_expression >2sigma(I)
_cod_data_source_file c8qi01258j2.cif
_cod_data_source_block Complex6
_cod_original_cell_volume 1957.87(8)
_cod_database_code 4349968

loop_
_symmetry_equiv_pos_as_xyz
'x, y, z'
'-x, y+1/2, -z'

loop_
_atom_site_label
_atom_site_type_symbol
_atom_site_fract_x
_atom_site_fract_y
_atom_site_fract_z
_atom_site_U_iso_or_equiv
_atom_site_adp_type
_atom_site_occupancy
_atom_site_symmetry_multiplicity
_atom_site_calc_flag
_atom_site_refinement_flags
_atom_site_disorder_assembly
_atom_site_disorder_group
Cu1 Cu 0.31598(3) 0.43415(2) 0.01903(2) 0.02220(10) Uani 1 1 d U . .
O1 O 0.70178(17) 0.41334(13) 0.26047(15) 0.0311(4) Uani 1 1 d U B .
O2 O 0.26176(18) 0.44603(16) -0.33314(14) 0.0376(5) Uani 1 1 d U B .
N1 N 0.47320(18) 0.43862(16) 0.17829(14) 0.0215(3) Uani 1 1 d U B .
N2 N 0.46500(19) 0.42077(14) -0.03146(16) 0.0214(4) Uani 1 1 d U B .
N3 N 0.2221(2) 0.45117(13) -0.15873(16) 0.0238(4) Uani 1 1 d U B .
C1 C 0.5923(2) 0.41972(15) 0.17625(19) 0.0226(5) Uani 1 1 d U . .
C2 C 0.5871(2) 0.41014(15) 0.0507(2) 0.0228(5) Uani 1 1 d U B .
C3 C 0.6957(3) 0.39749(17) 0.0184(2) 0.0279(5) Uani 1 1 d U . .
H3A H 0.7831 0.3894 0.0765 0.033 Uiso 1 1 calc R B .
C4 C 0.6720(3) 0.39707(19) -0.1023(2) 0.0328(6) Uani 1 1 d U B .
H4A H 0.7443 0.3886 -0.1273 0.039 Uiso 1 1 calc R . .
C5 C 0.5443(3) 0.40891(18) -0.1859(2) 0.0314(6) Uani 1 1 d U . .
H5A H 0.5281 0.4087 -0.2682 0.038 Uiso 1 1 calc R B .
C6 C 0.4401(2) 0.42114(17) -0.1472(2) 0.0248(5) Uani 1 1 d U B .
C7 C 0.2958(2) 0.4404(2) -0.22361(19) 0.0262(4) Uani 1 1 d U . .
C8 C 0.0859(3) 0.47518(17) -0.2186(2) 0.0255(5) Uani 1 1 d U . .
C9 C -0.0140(3) 0.41477(17) -0.2654(2) 0.0284(5) Uani 1 1 d U A .
C10 C -0.1465(2) 0.4396(2) -0.3243(2) 0.0344(5) Uani 1 1 d U . .
H10A H -0.2143 0.3988 -0.3571 0.041 Uiso 1 1 calc R B .
C11 C -0.1803(3) 0.5232(2) -0.3354(3) 0.0416(7) Uani 1 1 d U B .
H11A H -0.2706 0.5398 -0.3768 0.050 Uiso 1 1 calc R . .
C12 C -0.0816(3) 0.5825(2) -0.2858(3) 0.0429(7) Uani 1 1 d U . .
H12A H -0.1054 0.6397 -0.2922 0.051 Uiso 1 1 calc R B .
C13 C 0.0517(3) 0.5599(2) -0.2270(3) 0.0355(6) Uani 1 1 d U A .
C14 C 0.1568(3) 0.6265(2) -0.1750(3) 0.0473(6) Uani 0.577(8) 1 d PU A 1
H14A H 0.2351 0.5997 -0.1117 0.057 Uiso 0.577(8) 1 calc PR A 1
C15 C 0.1059(10) 0.6968(6) -0.1147(9) 0.0533(13) Uani 0.577(8) 1 d PU A 1
H15A H 0.0770 0.6726 -0.0545 0.080 Uiso 0.577(8) 1 calc PR A 1
H15B H 0.0302 0.7255 -0.1746 0.080 Uiso 0.577(8) 1 calc PR A 1
H15C H 0.1783 0.7366 -0.0769 0.080 Uiso 0.577(8) 1 calc PR A 1
C16 C 0.2047(8) 0.6593(5) -0.2655(8) 0.0540(12) Uani 0.577(8) 1 d PU A 1
H16A H 0.2351 0.6132 -0.3015 0.081 Uiso 0.577(8) 1 calc PR A 1
H16B H 0.2792 0.6978 -0.2279 0.081 Uiso 0.577(8) 1 calc PR A 1
H16C H 0.1314 0.6887 -0.3271 0.081 Uiso 0.577(8) 1 calc PR A 1
C17 C 0.0206(3) 0.32196(19) -0.2553(3) 0.0326(5) Uani 0.577(8) 1 d PU A 1
H17A H 0.1070 0.3147 -0.1859 0.039 Uiso 0.577(8) 1 calc PR A 1
C18 C -0.0870(8) 0.2696(7) -0.2311(7) 0.0359(11) Uani 0.577(8) 1 d PU A 1
H18A H -0.0982 0.2906 -0.1599 0.054 Uiso 0.577(8) 1 calc PR A 1
H18B H -0.0584 0.2113 -0.2188 0.054 Uiso 0.577(8) 1 calc PR A 1
H18C H -0.1723 0.2737 -0.2991 0.054 Uiso 0.577(8) 1 calc PR A 1
C19 C 0.0411(8) 0.2903(7) -0.3644(7) 0.0363(11) Uani 0.577(8) 1 d PU A 1
H19A H 0.1098 0.3238 -0.3778 0.054 Uiso 0.577(8) 1 calc PR A 1
H19B H -0.0432 0.2945 -0.4335 0.054 Uiso 0.577(8) 1 calc PR A 1
H19C H 0.0698 0.2321 -0.3523 0.054 Uiso 0.577(8) 1 calc PR A 1
C14' C 0.1568(3) 0.6265(2) -0.1750(3) 0.0473(6) Uani 0.423(8) 1 d PU A 2
H14B H 0.2453 0.5992 -0.1316 0.057 Uiso 0.423(8) 1 calc PR A 2
C15' C 0.1224(15) 0.6830(9) -0.0874(12) 0.0524(14) Uani 0.423(8) 1 d PU A 2
H15D H 0.1135 0.6488 -0.0242 0.079 Uiso 0.423(8) 1 calc PR A 2
H15E H 0.0378 0.7120 -0.1300 0.079 Uiso 0.423(8) 1 calc PR A 2
H15F H 0.1940 0.7238 -0.0527 0.079 Uiso 0.423(8) 1 calc PR A 2
C16' C 0.1679(11) 0.6834(7) -0.2809(11) 0.0522(13) Uani 0.423(8) 1 d PU A 2
H16D H 0.1860 0.6478 -0.3384 0.078 Uiso 0.423(8) 1 calc PR A 2
H16E H 0.2409 0.7236 -0.2477 0.078 Uiso 0.423(8) 1 calc PR A 2
H16F H 0.0834 0.7132 -0.3207 0.078 Uiso 0.423(8) 1 calc PR A 2
C17' C 0.0206(3) 0.32196(19) -0.2553(3) 0.0326(5) Uani 0.423(8) 1 d PU A 2
H17B H 0.1166 0.3159 -0.2011 0.039 Uiso 0.423(8) 1 calc PR A 2
C18' C -0.0635(12) 0.2722(10) -0.2036(10) 0.0355(12) Uani 0.423(8) 1 d PU A 2
H18D H -0.0509 0.2941 -0.1251 0.053 Uiso 0.423(8) 1 calc PR A 2
H18E H -0.0358 0.2138 -0.1964 0.053 Uiso 0.423(8) 1 calc PR A 2
H18F H -0.1581 0.2765 -0.2560 0.053 Uiso 0.423(8) 1 calc PR A 2
C19' C 0.0061(10) 0.2903(9) -0.3836(10) 0.0348(12) Uani 0.423(8) 1 d PU A 2
H19D H 0.0279 0.2310 -0.3799 0.052 Uiso 0.423(8) 1 calc PR A 2
H19E H 0.0676 0.3215 -0.4102 0.052 Uiso 0.423(8) 1 calc PR A 2
H19F H -0.0861 0.2990 -0.4397 0.052 Uiso 0.423(8) 1 calc PR A 2
C20 C 0.4707(2) 0.46128(16) 0.2912(2) 0.0234(4) Uani 1 1 d U . .
C21 C 0.4531(3) 0.40120(19) 0.3664(2) 0.0326(5) Uani 1 1 d U A .
C22 C 0.4485(3) 0.4269(3) 0.4751(2) 0.0368(5) Uani 1 1 d U . .
H22A H 0.4360 0.3867 0.5271 0.044 Uiso 1 1 calc R B .
C23 C 0.4620(3) 0.5095(2) 0.5073(2) 0.0355(6) Uani 1 1 d U B .
H23A H 0.4594 0.5260 0.5812 0.043 Uiso 1 1 calc R . .
C24 C 0.4793(3) 0.5684(2) 0.4321(2) 0.0332(5) Uani 1 1 d U . .
H24A H 0.4881 0.6252 0.4547 0.040 Uiso 1 1 calc R B .
C25 C 0.4839(3) 0.54577(19) 0.3237(2) 0.0289(5) Uani 1 1 d U A .
C26 C 0.5009(3) 0.6123(2) 0.2420(3) 0.0381(5) Uani 0.577(8) 1 d PU A 1
H26A H 0.5343 0.5830 0.1863 0.046 Uiso 0.577(8) 1 calc PR A 1
C27 C 0.3748(7) 0.6503(5) 0.1687(6) 0.0489(12) Uani 0.577(8) 1 d PU A 1
H27A H 0.3107 0.6069 0.1266 0.073 Uiso 0.577(8) 1 calc PR A 1
H27B H 0.3891 0.6876 0.1111 0.073 Uiso 0.577(8) 1 calc PR A 1
H27C H 0.3393 0.6820 0.2189 0.073 Uiso 0.577(8) 1 calc PR A 1
C28 C 0.6129(8) 0.6782(5) 0.3113(7) 0.0448(12) Uani 0.577(8) 1 d PU A 1
H28A H 0.6203 0.7198 0.2553 0.067 Uiso 0.577(8) 1 calc PR A 1
H28B H 0.6989 0.6497 0.3492 0.067 Uiso 0.577(8) 1 calc PR A 1
H28C H 0.5885 0.7057 0.3720 0.067 Uiso 0.577(8) 1 calc PR A 1
C29 C 0.4467(4) 0.3100(2) 0.3374(3) 0.0392(6) Uani 0.577(8) 1 d PU A 1
H29A H 0.4316 0.3017 0.2520 0.047 Uiso 0.577(8) 1 calc PR A 1
C30 C 0.3285(10) 0.2687(6) 0.3666(6) 0.0404(12) Uani 0.577(8) 1 d PU A 1
H30A H 0.2429 0.2933 0.3158 0.061 Uiso 0.577(8) 1 calc PR A 1
H30B H 0.3434 0.2787 0.4500 0.061 Uiso 0.577(8) 1 calc PR A 1
H30C H 0.3266 0.2087 0.3521 0.061 Uiso 0.577(8) 1 calc PR A 1
C31 C 0.5866(11) 0.2694(8) 0.4214(7) 0.0405(12) Uani 0.577(8) 1 d PU A 1
H31A H 0.6594 0.2935 0.4023 0.061 Uiso 0.577(8) 1 calc PR A 1
H31B H 0.5836 0.2092 0.4084 0.061 Uiso 0.577(8) 1 calc PR A 1
H31C H 0.6021 0.2808 0.5046 0.061 Uiso 0.577(8) 1 calc PR A 1
C26' C 0.5009(3) 0.6123(2) 0.2420(3) 0.0381(5) Uani 0.423(8) 1 d PU A 2
H26B H 0.4903 0.5854 0.1650 0.046 Uiso 0.423(8) 1 calc PR A 2
C27' C 0.3801(9) 0.6801(6) 0.2162(9) 0.0460(13) Uani 0.423(8) 1 d PU A 2
H27D H 0.3888 0.7236 0.1633 0.069 Uiso 0.423(8) 1 calc PR A 2
H27E H 0.3855 0.7051 0.2912 0.069 Uiso 0.423(8) 1 calc PR A 2
H27F H 0.2935 0.6521 0.1787 0.069 Uiso 0.423(8) 1 calc PR A 2
C28' C 0.6256(10) 0.6523(7) 0.2862(9) 0.0423(13) Uani 0.423(8) 1 d PU A 2
H28D H 0.6970 0.6111 0.3016 0.063 Uiso 0.423(8) 1 calc PR A 2
H28E H 0.6365 0.6812 0.3601 0.063 Uiso 0.423(8) 1 calc PR A 2
H28F H 0.6303 0.6927 0.2277 0.063 Uiso 0.423(8) 1 calc PR A 2
C29' C 0.4467(4) 0.3100(2) 0.3374(3) 0.0392(6) Uani 0.423(8) 1 d PU A 2
H29B H 0.4358 0.3097 0.2522 0.047 Uiso 0.423(8) 1 calc PR A 2
C30' C 0.3293(14) 0.2634(9) 0.3360(9) 0.0422(15) Uani 0.423(8) 1 d PU A 2
H30D H 0.3370 0.2053 0.3153 0.063 Uiso 0.423(8) 1 calc PR A 2
H30E H 0.2480 0.2877 0.2771 0.063 Uiso 0.423(8) 1 calc PR A 2
H30F H 0.3244 0.2660 0.4146 0.063 Uiso 0.423(8) 1 calc PR A 2
C31' C 0.5692(14) 0.2650(10) 0.3947(9) 0.0375(13) Uani 0.423(8) 1 d PU A 2
H31D H 0.5559 0.2067 0.3700 0.056 Uiso 0.423(8) 1 calc PR A 2
H31E H 0.5957 0.2685 0.4809 0.056 Uiso 0.423(8) 1 calc PR A 2
H31F H 0.6395 0.2892 0.3723 0.056 Uiso 0.423(8) 1 calc PR A 2
C32 C 0.1579(7) 0.4381(11) 0.0670(8) 0.0359(11) Uani 0.74(2) 1 d PU B 1
N4 N 0.0676(6) 0.4293(7) 0.0876(5) 0.0472(12) Uani 0.74(2) 1 d PU B 1
C32' C 0.177(2) 0.443(3) 0.064(3) 0.0392(14) Uani 0.26(2) 1 d PU B 2
N4' N 0.0804(16) 0.4635(16) 0.0976(13) 0.0419(15) Uani 0.26(2) 1 d PU B 2
O3 O 0.3222(3) 0.2701(2) 0.0120(2) 0.0642(7) Uani 1 1 d U . .
C33 C 0.2294(5) 0.2169(3) 0.0341(4) 0.0723(10) Uani 1 1 d U . .
H33A H 0.1488 0.2099 -0.0394 0.087 Uiso 1 1 calc R . .
H33B H 0.2014 0.2418 0.0954 0.087 Uiso 1 1 calc R . .
C34 C 0.2904(6) 0.1382(3) 0.0736(5) 0.0764(10) Uani 1 1 d U . .
H34A H 0.2264 0.0935 0.0330 0.092 Uiso 1 1 calc R . .
H34B H 0.3126 0.1328 0.1600 0.092 Uiso 1 1 calc R . .
C35 C 0.4116(6) 0.1285(3) 0.0495(6) 0.0769(10) Uani 1 1 d U . .
H35A H 0.3948 0.0977 -0.0251 0.092 Uiso 1 1 calc R . .
H35B H 0.4838 0.1008 0.1158 0.092 Uiso 1 1 calc R . .
C36 C 0.4419(6) 0.2194(3) 0.0390(5) 0.0750(10) Uani 1 1 d U . .
H36A H 0.5116 0.2384 0.1145 0.090 Uiso 1 1 calc R . .
H36B H 0.4772 0.2262 -0.0245 0.090 Uiso 1 1 calc R . .
N5 N 0.0131(2) 0.50681(18) 0.3659(2) 0.0372(5) Uani 1 1 d U . .
C37 C -0.0769(3) 0.5412(2) 0.2483(3) 0.0365(6) Uani 1 1 d U . .
H37A H -0.0366 0.5316 0.1897 0.055 Uiso 1 1 calc R . .
H37B H -0.0890 0.6010 0.2559 0.055 Uiso 1 1 calc R . .
H37C H -0.1641 0.5133 0.2225 0.055 Uiso 1 1 calc R . .
C38 C -0.0478(3) 0.5209(2) 0.4563(3) 0.0398(7) Uani 1 1 d U . .
H38A H -0.1346 0.4926 0.4311 0.060 Uiso 1 1 calc R . .
H38B H -0.0606 0.5806 0.4639 0.060 Uiso 1 1 calc R . .
H38C H 0.0119 0.4986 0.5331 0.060 Uiso 1 1 calc R . .
C39 C 0.1453(3) 0.5496(3) 0.4047(4) 0.0586(9) Uani 1 1 d U . .
H39A H 0.1853 0.5404 0.3458 0.088 Uiso 1 1 calc R . .
H39B H 0.2047 0.5271 0.4815 0.088 Uiso 1 1 calc R . .
H39C H 0.1328 0.6093 0.4125 0.088 Uiso 1 1 calc R . .
C40 C 0.0296(4) 0.4156(2) 0.3544(3) 0.0476(7) Uani 1 1 d U . .
H40A H 0.0693 0.4055 0.2954 0.071 Uiso 1 1 calc R . .
H40B H -0.0580 0.3884 0.3290 0.071 Uiso 1 1 calc R . .
H40C H 0.0884 0.3929 0.4312 0.071 Uiso 1 1 calc R . .

loop_
_atom_site_aniso_label
_atom_site_aniso_U_11
_atom_site_aniso_U_22
_atom_site_aniso_U_33
_atom_site_aniso_U_23
_atom_site_aniso_U_13
_atom_site_aniso_U_12
Cu1 0.02016(16) 0.02818(19) 0.01693(15) -0.00029(15) 0.00555(11) 0.00204(16)
O1 0.0233(8) 0.0460(13) 0.0203(7) 0.0028(8) 0.0040(6) 0.0016(8)
O2 0.0319(8) 0.0588(15) 0.0189(7) 0.0029(9) 0.0061(6) 0.0071(10)
N1 0.0228(8) 0.0236(9) 0.0158(7) -0.0015(9) 0.0047(6) -0.0012(9)
N2 0.0233(8) 0.0212(11) 0.0186(7) 0.0013(8) 0.0066(6) 0.0030(8)
N3 0.0227(8) 0.0271(12) 0.0179(8) 0.0006(8) 0.0034(7) 0.0041(8)
C1 0.0245(9) 0.0227(12) 0.0192(9) 0.0017(9) 0.0068(7) -0.0006(9)
C2 0.0247(10) 0.0215(11) 0.0205(9) 0.0018(8) 0.0069(8) 0.0016(8)
C3 0.0244(11) 0.0311(13) 0.0253(11) 0.0001(10) 0.0061(9) 0.0064(10)
C4 0.0297(12) 0.0430(15) 0.0284(11) -0.0004(11) 0.0139(10) 0.0086(11)
C5 0.0317(11) 0.0411(15) 0.0223(10) 0.0007(10) 0.0113(9) 0.0088(10)
C6 0.0265(10) 0.0273(13) 0.0197(8) 0.0009(9) 0.0078(8) 0.0037(9)
C7 0.0259(9) 0.0310(12) 0.0194(8) 0.0008(10) 0.0060(7) 0.0044(11)
C8 0.0216(10) 0.0316(11) 0.0207(10) 0.0002(9) 0.0053(8) 0.0040(9)
C9 0.0264(10) 0.0329(12) 0.0251(9) 0.0009(9) 0.0089(8) -0.0005(9)
C10 0.0237(10) 0.0409(13) 0.0343(11) -0.0017(13) 0.0062(8) -0.0030(11)
C11 0.0226(12) 0.0472(16) 0.0460(15) -0.0022(13) 0.0027(11) 0.0076(11)
C12 0.0333(13) 0.0353(14) 0.0501(16) -0.0055(13) 0.0047(12) 0.0103(11)
C13 0.0299(12) 0.0321(12) 0.0379(12) -0.0030(10) 0.0054(10) 0.0049(10)
C14 0.0383(12) 0.0335(13) 0.0550(14) -0.0020(11) 0.0008(11) 0.0029(10)
C15 0.047(2) 0.032(2) 0.057(3) -0.006(2) -0.006(2) 0.006(2)
C16 0.042(2) 0.040(3) 0.065(2) 0.006(2) 0.0030(19) -0.005(2)
C17 0.0304(12) 0.0324(10) 0.0330(12) -0.0005(10) 0.0099(10) -0.0008(10)
C18 0.034(2) 0.0354(19) 0.035(3) 0.004(2) 0.0092(19) -0.0038(19)
C19 0.033(3) 0.0375(19) 0.035(2) -0.0020(18) 0.0087(19) 0.002(2)
C14' 0.0383(12) 0.0335(13) 0.0550(14) -0.0020(11) 0.0008(11) 0.0029(10)
C15' 0.048(3) 0.034(3) 0.055(3) -0.005(2) -0.003(2) 0.004(2)
C16' 0.041(3) 0.038(3) 0.062(2) 0.006(2) 0.003(2) -0.002(2)
C17' 0.0304(12) 0.0324(10) 0.0330(12) -0.0005(10) 0.0099(10) -0.0008(10)
C18' 0.033(3) 0.034(2) 0.035(3) 0.002(2) 0.007(2) -0.005(2)
C19' 0.032(3) 0.035(2) 0.034(2) -0.003(2) 0.009(2) 0.001(2)
C20 0.0209(10) 0.0320(11) 0.0157(9) -0.0016(8) 0.0050(8) -0.0011(9)
C21 0.0353(11) 0.0385(11) 0.0198(10) 0.0005(9) 0.0059(9) -0.0080(10)
C22 0.0377(11) 0.0530(14) 0.0180(9) -0.0006(12) 0.0085(9) -0.0120(14)
C23 0.0302(12) 0.0553(16) 0.0204(10) -0.0076(11) 0.0090(10) -0.0037(12)
C24 0.0277(12) 0.0420(14) 0.0273(11) -0.0108(10) 0.0074(10) -0.0011(11)
C25 0.0270(11) 0.0340(11) 0.0250(10) -0.0042(9) 0.0091(9) 0.0003(9)
C26 0.0474(12) 0.0328(12) 0.0347(11) -0.0023(10) 0.0162(10) -0.0016(10)
C27 0.053(2) 0.041(2) 0.042(2) 0.0046(19) 0.0064(19) -0.002(2)
C28 0.052(2) 0.035(2) 0.043(2) -0.0048(19) 0.0142(18) -0.0077(19)
C29 0.0508(13) 0.0365(11) 0.0269(11) 0.0035(10) 0.0108(10) -0.0100(10)
C30 0.0506(19) 0.040(2) 0.028(2) 0.001(2) 0.013(2) -0.0121(17)
C31 0.050(2) 0.038(2) 0.030(3) 0.000(2) 0.011(2) -0.0053(18)
C26' 0.0474(12) 0.0328(12) 0.0347(11) -0.0023(10) 0.0162(10) -0.0016(10)
C27' 0.052(2) 0.039(2) 0.043(2) 0.002(2) 0.013(2) 0.005(2)
C28' 0.049(2) 0.037(3) 0.042(2) -0.001(2) 0.019(2) -0.004(2)
C29' 0.0508(13) 0.0365(11) 0.0269(11) 0.0035(10) 0.0108(10) -0.0100(10)
C30' 0.052(2) 0.041(2) 0.029(3) 0.004(3) 0.011(3) -0.0128(19)
C31' 0.050(2) 0.037(2) 0.025(3) 0.002(2) 0.014(2) -0.007(2)
C32 0.0286(19) 0.058(3) 0.0241(13) -0.0019(18) 0.0139(15) 0.003(3)
N4 0.0370(15) 0.067(3) 0.0422(15) -0.005(2) 0.0202(13) -0.001(2)
C32' 0.031(2) 0.061(3) 0.029(2) -0.003(3) 0.0158(18) 0.002(3)
N4' 0.035(2) 0.062(3) 0.035(2) -0.005(3) 0.0205(19) 0.002(3)
O3 0.0669(16) 0.0575(15) 0.0607(15) -0.0046(12) 0.0157(13) 0.0112(12)
C33 0.074(2) 0.061(2) 0.067(2) -0.0029(18) 0.0107(18) 0.0044(17)
C34 0.082(2) 0.059(2) 0.089(2) -0.0190(19) 0.033(2) 0.0040(18)
C35 0.089(2) 0.0515(19) 0.100(3) -0.003(2) 0.047(2) 0.0030(18)
C36 0.085(2) 0.061(2) 0.084(2) -0.0032(19) 0.038(2) 0.0038(18)
N5 0.0307(10) 0.0485(13) 0.0321(10) 0.0088(10) 0.0115(9) 0.0011(10)
C37 0.0357(14) 0.0429(16) 0.0280(12) 0.0081(11) 0.0087(11) -0.0014(12)
C38 0.0391(14) 0.0513(18) 0.0264(12) 0.0002(12) 0.0095(11) 0.0034(13)
C39 0.0312(14) 0.080(2) 0.0539(18) 0.0172(18) 0.0037(13) -0.0109(16)
C40 0.0532(16) 0.0507(18) 0.0436(14) 0.0123(13) 0.0236(13) 0.0182(14)

loop_
_atom_type_symbol
_atom_type_description
_atom_type_scat_dispersion_real
_atom_type_scat_dispersion_imag
_atom_type_scat_source
C C 0.0181 0.0091 'International Tables Vol C Tables 4.2.6.8 and 6.1.1.4'
H H 0.0000 0.0000 'International Tables Vol C Tables 4.2.6.8 and 6.1.1.4'
Cu Cu -1.9646 0.5888 'International Tables Vol C Tables 4.2.6.8 and 6.1.1.4'
N N 0.0311 0.0180 'International Tables Vol C Tables 4.2.6.8 and 6.1.1.4'
O O 0.0492 0.0322 'International Tables Vol C Tables 4.2.6.8 and 6.1.1.4'

loop_
_geom_angle_atom_site_label_1
_geom_angle_atom_site_label_2
_geom_angle_atom_site_label_3
_geom_angle
C32' Cu1 N2 177.8(17)
C32' Cu1 C32 3(2)
N2 Cu1 C32 175.2(5)
C32' Cu1 N3 100.3(10)
N2 Cu1 N3 79.33(8)
C32 Cu1 N3 99.9(3)
C32' Cu1 N1 101.5(10)
N2 Cu1 N1 79.32(7)
C32 Cu1 N1 102.4(3)
N3 Cu1 N1 155.32(8)
C1 N1 C20 116.53(18)
C1 N1 Cu1 115.83(14)
C20 N1 Cu1 127.63(15)
C2 N2 C6 122.8(2)
C2 N2 Cu1 118.72(15)
C6 N2 Cu1 118.49(16)
C7 N3 C8 117.77(19)
C7 N3 Cu1 116.61(15)
C8 N3 Cu1 125.60(15)
O1 C1 N1 128.9(2)
O1 C1 C2 118.9(2)
N1 C1 C2 112.10(19)
N2 C2 C3 120.6(2)
N2 C2 C1 113.1(2)
C3 C2 C1 126.1(2)
C2 C3 C4 117.6(2)
C2 C3 H3A 121.2
C4 C3 H3A 121.2
C5 C4 C3 120.6(2)
C5 C4 H4A 119.7
C3 C4 H4A 119.7
C4 C5 C6 118.6(2)
C4 C5 H5A 120.7
C6 C5 H5A 120.7
N2 C6 C5 119.7(2)
N2 C6 C7 113.54(19)
C5 C6 C7 126.7(2)
O2 C7 N3 128.9(2)
O2 C7 C6 119.4(2)
N3 C7 C6 111.71(18)
C9 C8 C13 120.2(2)
C9 C8 N3 120.4(2)
C13 C8 N3 119.4(2)
C10 C9 C8 119.5(3)
C10 C9 C17 119.4(3)
C8 C9 C17 121.1(2)
C11 C10 C9 120.5(3)
C11 C10 H10A 119.7
C9 C10 H10A 119.7
C12 C11 C10 119.7(3)
C12 C11 H11A 120.2
C10 C11 H11A 120.2
C11 C12 C13 121.2(3)
C11 C12 H12A 119.4
C13 C12 H12A 119.4
C12 C13 C8 118.8(3)
C12 C13 C14 119.7(3)
C8 C13 C14 121.4(3)
C16 C14 C13 111.0(4)
C16 C14 C15 112.2(5)
C13 C14 C15 111.6(5)
C16 C14 H14A 107.2
C13 C14 H14A 107.2
C15 C14 H14A 107.2
C14 C15 H15A 109.5
C14 C15 H15B 109.5
H15A C15 H15B 109.5
C14 C15 H15C 109.5
H15A C15 H15C 109.5
H15B C15 H15C 109.5
C14 C16 H16A 109.5
C14 C16 H16B 109.5
H16A C16 H16B 109.5
C14 C16 H16C 109.5
H16A C16 H16C 109.5
H16B C16 H16C 109.5
C19 C17 C9 111.7(5)
C19 C17 C18 110.7(5)
C9 C17 C18 111.6(5)
C19 C17 H17A 107.6
C9 C17 H17A 107.6
C18 C17 H17A 107.6
C17 C18 H18A 109.5
C17 C18 H18B 109.5
H18A C18 H18B 109.5
C17 C18 H18C 109.5
H18A C18 H18C 109.5
H18B C18 H18C 109.5
C17 C19 H19A 109.5
C17 C19 H19B 109.5
H19A C19 H19B 109.5
C17 C19 H19C 109.5
H19A C19 H19C 109.5
H19B C19 H19C 109.5
H15D C15' H15E 109.5
H15D C15' H15F 109.5
H15E C15' H15F 109.5
H16D C16' H16E 109.5
H16D C16' H16F 109.5
H16E C16' H16F 109.5
H18D C18' H18E 109.5
H18D C18' H18F 109.5
H18E C18' H18F 109.5
H19D C19' H19E 109.5
H19D C19' H19F 109.5
H19E C19' H19F 109.5
C21 C20 C25 120.6(2)
C21 C20 N1 120.8(2)
C25 C20 N1 118.6(2)
C20 C21 C22 118.6(3)
C20 C21 C29 121.8(2)
C22 C21 C29 119.5(3)
C23 C22 C21 120.9(3)
C23 C22 H22A 119.6
C21 C22 H22A 119.6
C24 C23 C22 120.0(2)
C24 C23 H23A 120.0
C22 C23 H23A 120.0
C23 C24 C25 121.0(3)
C23 C24 H24A 119.5
C25 C24 H24A 119.5
C24 C25 C20 119.0(3)
C24 C25 C26 119.7(3)
C20 C25 C26 121.3(2)
C27 C26 C25 112.5(4)
C27 C26 C28 113.2(4)
C25 C26 C28 112.3(3)
C27 C26 H26A 106.1
C25 C26 H26A 106.1
C28 C26 H26A 106.1
C26 C27 H27A 109.5
C26 C27 H27B 109.5
H27A C27 H27B 109.5
C26 C27 H27C 109.5
H27A C27 H27C 109.5
H27B C27 H27C 109.5
C26 C28 H28A 109.5
C26 C28 H28B 109.5
H28A C28 H28B 109.5
C26 C28 H28C 109.5
H28A C28 H28C 109.5
H28B C28 H28C 109.5
C21 C29 C30 108.9(4)
C21 C29 C31 107.4(5)
C30 C29 C31 109.1(6)
C21 C29 H29A 110.5
C30 C29 H29A 110.5
C31 C29 H29A 110.5
C29 C30 H30A 109.5
C29 C30 H30B 109.5
H30A C30 H30B 109.5
C29 C30 H30C 109.5
H30A C30 H30C 109.5
H30B C30 H30C 109.5
C29 C31 H31A 109.5
C29 C31 H31B 109.5
H31A C31 H31B 109.5
C29 C31 H31C 109.5
H31A C31 H31C 109.5
H31B C31 H31C 109.5
H27D C27' H27E 109.5
H27D C27' H27F 109.5
H27E C27' H27F 109.5
H28D C28' H28E 109.5
H28D C28' H28F 109.5
H28E C28' H28F 109.5
H30D C30' H30E 109.5
H30D C30' H30F 109.5
H30E C30' H30F 109.5
H31D C31' H31E 109.5
H31D C31' H31F 109.5
H31E C31' H31F 109.5
N4 C32 Cu1 170.2(14)
N4' C32' Cu1 169(4)
C33 O3 C36 104.4(4)
O3 C33 C34 109.4(4)
O3 C33 H33A 109.8
C34 C33 H33A 109.8
O3 C33 H33B 109.8
C34 C33 H33B 109.8
H33A C33 H33B 108.2
C33 C34 C35 111.3(5)
C33 C34 H34A 109.4
C35 C34 H34A 109.4
C33 C34 H34B 109.4
C35 C34 H34B 109.4
H34A C34 H34B 108.0
C34 C35 C36 98.8(4)
C34 C35 H35A 112.0
C36 C35 H35A 112.0
C34 C35 H35B 112.0
C36 C35 H35B 112.0
H35A C35 H35B 109.7
O3 C36 C35 111.0(4)
O3 C36 H36A 109.4
C35 C36 H36A 109.4
O3 C36 H36B 109.4
C35 C36 H36B 109.4
H36A C36 H36B 108.0
C39 N5 C40 110.5(3)
C39 N5 C37 109.2(2)
C40 N5 C37 109.3(3)
C39 N5 C38 109.4(3)
C40 N5 C38 108.6(2)
C37 N5 C38 109.9(2)
N5 C37 H37A 109.5
N5 C37 H37B 109.5
H37A C37 H37B 109.5
N5 C37 H37C 109.5
H37A C37 H37C 109.5
H37B C37 H37C 109.5
N5 C38 H38A 109.5
N5 C38 H38B 109.5
H38A C38 H38B 109.5
N5 C38 H38C 109.5
H38A C38 H38C 109.5
H38B C38 H38C 109.5
N5 C39 H39A 109.5
N5 C39 H39B 109.5
H39A C39 H39B 109.5
N5 C39 H39C 109.5
H39A C39 H39C 109.5
H39B C39 H39C 109.5
N5 C40 H40A 109.5
N5 C40 H40B 109.5
H40A C40 H40B 109.5
N5 C40 H40C 109.5
H40A C40 H40C 109.5
H40B C40 H40C 109.5

loop_
_geom_bond_atom_site_label_1
_geom_bond_atom_site_label_2
_geom_bond_distance
Cu1 C32' 1.78(2)
Cu1 N2 1.9403(18)
Cu1 C32 2.004(6)
Cu1 N3 2.0313(19)
Cu1 N1 2.0372(17)
Cu1 O3 2.642(3)
O1 C1 1.241(3)
O2 C7 1.246(3)
N1 C1 1.330(3)
N1 C20 1.433(3)
N2 C2 1.329(3)
N2 C6 1.332(3)
N3 C7 1.329(3)
N3 C8 1.425(3)
C1 C2 1.518(3)
C2 C3 1.385(4)
C3 C4 1.394(4)
C3 H3A 0.9500
C4 C5 1.381(4)
C4 H4A 0.9500
C5 C6 1.389(3)
C5 H5A 0.9500
C6 C7 1.512(3)
C8 C9 1.402(4)
C8 C13 1.406(4)
C9 C10 1.394(4)
C9 C17 1.533(4)
C10 C11 1.387(5)
C10 H10A 0.9500
C11 C12 1.387(5)
C11 H11A 0.9500
C12 C13 1.391(4)
C12 H12A 0.9500
C13 C14 1.514(5)
C14 C16 1.482(10)
C14 C15 1.558(11)
C14 H14A 1.0000
C15 H15A 0.9800
C15 H15B 0.9800
C15 H15C 0.9800
C16 H16A 0.9800
C16 H16B 0.9800
C16 H16C 0.9800
C17 C19 1.516(10)
C17 C18 1.552(10)
C17 H17A 1.0000
C18 H18A 0.9800
C18 H18B 0.9800
C18 H18C 0.9800
C19 H19A 0.9800
C19 H19B 0.9800
C19 H19C 0.9800
C15' H15D 0.9800
C15' H15E 0.9800
C15' H15F 0.9800
C16' H16D 0.9800
C16' H16E 0.9800
C16' H16F 0.9800
C18' H18D 0.9800
C18' H18E 0.9800
C18' H18F 0.9800
C19' H19D 0.9800
C19' H19E 0.9800
C19' H19F 0.9800
C20 C21 1.394(4)
C20 C25 1.408(4)
C21 C22 1.405(4)
C21 C29 1.505(4)
C22 C23 1.379(5)
C22 H22A 0.9500
C23 C24 1.378(4)
C23 H23A 0.9500
C24 C25 1.389(4)
C24 H24A 0.9500
C25 C26 1.519(4)
C26 C27 1.449(7)
C26 C28 1.588(8)
C26 H26A 1.0000
C27 H27A 0.9800
C27 H27B 0.9800
C27 H27C 0.9800
C28 H28A 0.9800
C28 H28B 0.9800
C28 H28C 0.9800
C29 C30 1.593(10)
C29 C31 1.606(11)
C29 H29A 1.0000
C30 H30A 0.9800
C30 H30B 0.9800
C30 H30C 0.9800
C31 H31A 0.9800
C31 H31B 0.9800
C31 H31C 0.9800
C27' H27D 0.9800
C27' H27E 0.9800
C27' H27F 0.9800
C28' H28D 0.9800
C28' H28E 0.9800
C28' H28F 0.9800
C30' H30D 0.9800
C30' H30E 0.9800
C30' H30F 0.9800
C31' H31D 0.9800
C31' H31E 0.9800
C31' H31F 0.9800
C32 N4 1.105(7)
C32' N4' 1.31(3)
O3 C33 1.419(6)
O3 C36 1.457(6)
C33 C34 1.424(7)
C33 H33A 0.9900
C33 H33B 0.9900
C34 C35 1.454(7)
C34 H34A 0.9900
C34 H34B 0.9900
C35 C36 1.515(7)
C35 H35A 0.9900
C35 H35B 0.9900
C36 H36A 0.9900
C36 H36B 0.9900
N5 C39 1.491(4)
N5 C40 1.492(5)
N5 C37 1.499(4)
N5 C38 1.499(4)
C37 H37A 0.9800
C37 H37B 0.9800
C37 H37C 0.9800
C38 H38A 0.9800
C38 H38B 0.9800
C38 H38C 0.9800
C39 H39A 0.9800
C39 H39B 0.9800
C39 H39C 0.9800
C40 H40A 0.9800
C40 H40B 0.9800
C40 H40C 0.9800

loop_
_geom_torsion_atom_site_label_1
_geom_torsion_atom_site_label_2
_geom_torsion_atom_site_label_3
_geom_torsion_atom_site_label_4
_geom_torsion
C32' Cu1 N1 C1 169.1(18)
N2 Cu1 N1 C1 -8.87(19)
C32 Cu1 N1 C1 166.6(6)
N3 Cu1 N1 C1 -39.3(4)
C32' Cu1 N1 C20 -12.2(18)
N2 Cu1 N1 C20 169.8(2)
C32 Cu1 N1 C20 -14.8(6)
N3 Cu1 N1 C20 139.3(2)
C32' Cu1 N2 C2 -105(30)
C32 Cu1 N2 C2 -103(4)
N3 Cu1 N2 C2 175.8(2)
N1 Cu1 N2 C2 8.24(19)
C32' Cu1 N2 C6 74(30)
C32 Cu1 N2 C6 75(4)
N3 Cu1 N2 C6 -5.4(2)
N1 Cu1 N2 C6 -172.9(2)
C32' Cu1 N3 C7 -173.4(18)
N2 Cu1 N3 C7 4.4(2)
C32 Cu1 N3 C7 -170.8(6)
N1 Cu1 N3 C7 34.9(3)
C32' Cu1 N3 C8 8.0(18)
N2 Cu1 N3 C8 -174.2(2)
C32 Cu1 N3 C8 10.6(6)
N1 Cu1 N3 C8 -143.7(2)
C20 N1 C1 O1 5.5(4)
Cu1 N1 C1 O1 -175.7(2)
C20 N1 C1 C2 -170.9(2)
Cu1 N1 C1 C2 7.9(3)
C6 N2 C2 C3 -1.0(4)
Cu1 N2 C2 C3 177.77(19)
C6 N2 C2 C1 174.9(2)
Cu1 N2 C2 C1 -6.3(3)
O1 C1 C2 N2 -178.1(2)
N1 C1 C2 N2 -1.3(3)
O1 C1 C2 C3 -2.5(4)
N1 C1 C2 C3 174.3(3)
N2 C2 C3 C4 0.5(4)
C1 C2 C3 C4 -174.8(2)
C2 C3 C4 C5 0.0(4)
C3 C4 C5 C6 -0.1(5)
C2 N2 C6 C5 0.9(4)
Cu1 N2 C6 C5 -177.9(2)
C2 N2 C6 C7 -175.9(2)
Cu1 N2 C6 C7 5.4(3)
C4 C5 C6 N2 -0.4(4)
C4 C5 C6 C7 175.9(3)
C8 N3 C7 O2 -2.3(5)
Cu1 N3 C7 O2 179.0(3)
C8 N3 C7 C6 175.9(2)
Cu1 N3 C7 C6 -2.8(3)
N2 C6 C7 O2 176.9(3)
C5 C6 C7 O2 0.4(5)
N2 C6 C7 N3 -1.5(4)
C5 C6 C7 N3 -178.0(3)
C7 N3 C8 C9 88.0(3)
Cu1 N3 C8 C9 -93.4(3)
C7 N3 C8 C13 -94.0(3)
Cu1 N3 C8 C13 84.6(3)
C13 C8 C9 C10 2.5(4)
N3 C8 C9 C10 -179.6(2)
C13 C8 C9 C17 -178.9(2)
N3 C8 C9 C17 -1.0(4)
C8 C9 C10 C11 -0.9(4)
C17 C9 C10 C11 -179.5(3)
C9 C10 C11 C12 -1.0(5)
C10 C11 C12 C13 1.3(5)
C11 C12 C13 C8 0.3(5)
C11 C12 C13 C14 179.5(3)
C9 C8 C13 C12 -2.2(4)
N3 C8 C13 C12 179.9(3)
C9 C8 C13 C14 178.7(3)
N3 C8 C13 C14 0.7(4)
C12 C13 C14 C16 -85.1(5)
C8 C13 C14 C16 94.1(5)
C12 C13 C14 C15 40.9(6)
C8 C13 C14 C15 -140.0(4)
C10 C9 C17 C19 84.8(4)
C8 C9 C17 C19 -93.8(4)
C10 C9 C17 C18 -39.7(4)
C8 C9 C17 C18 141.7(4)
C1 N1 C20 C21 -89.9(3)
Cu1 N1 C20 C21 91.4(3)
C1 N1 C20 C25 91.2(3)
Cu1 N1 C20 C25 -87.4(3)
C25 C20 C21 C22 0.1(4)
N1 C20 C21 C22 -178.7(2)
C25 C20 C21 C29 -176.4(3)
N1 C20 C21 C29 4.8(4)
C20 C21 C22 C23 -0.4(4)
C29 C21 C22 C23 176.2(3)
C21 C22 C23 C24 0.5(4)
C22 C23 C24 C25 -0.2(4)
C23 C24 C25 C20 0.0(4)
C23 C24 C25 C26 179.0(3)
C21 C20 C25 C24 0.1(4)
N1 C20 C25 C24 178.9(2)
C21 C20 C25 C26 -179.0(3)
N1 C20 C25 C26 -0.1(4)
C24 C25 C26 C27 -84.4(5)
C20 C25 C26 C27 94.6(5)
C24 C25 C26 C28 44.6(5)
C20 C25 C26 C28 -136.4(4)
C20 C21 C29 C30 -136.8(4)
C22 C21 C29 C30 46.7(5)
C20 C21 C29 C31 105.2(5)
C22 C21 C29 C31 -71.3(5)
C32' Cu1 C32 N4 177(34)
N2 Cu1 C32 N4 -2(9)
N3 Cu1 C32 N4 78(5)
N1 Cu1 C32 N4 -113(5)
N2 Cu1 C32' N4' -167(20)
C32 Cu1 C32' N4' -170(41)
N3 Cu1 C32' N4' -88(13)
N1 Cu1 C32' N4' 81(13)
C36 O3 C33 C34 0.5(5)
O3 C33 C34 C35 -15.3(6)
C33 C34 C35 C36 21.7(6)
C33 O3 C36 C35 13.7(5)
C34 C35 C36 O3 -21.5(6)
